data_2206431
loop_
_publ_author_name
'Bakir, Mohammed'
'Dasgupta, Tara P.'
'Dutta, Sujit K.'
'Ngah, Nurziana'
'Yamin, Bohari M.'

_publ_section_title
;Porous solvent-free
 \m~2~-bis(salicylidene)propane-1,3-diaminato-bis{[bis(salicylidene)propane-1,3-diaminato]iron(III)}
;
_journal_issue 8
_journal_name_full 'Acta Crystallographica Section E'
_journal_page_first m1464
_journal_page_last m1466
_journal_paper_doi 10.1107/S1600536805020611
_journal_volume 61
_journal_year 2005
_chemical_formula_iupac '[Fe2 (C17 H16 N2 O2)3]'
_chemical_formula_moiety 'C51 H48 Fe2 N6 O6'
_chemical_formula_sum 'C51 H48 Fe2 N6 O6'
_chemical_formula_weight 952.65
_chemical_name_common Fe^III^(Salpn)(\m~2~-Salpn)Fe^III^(Salpn)
_chemical_name_systematic
;
\m~2~-bis(salicylidene)propane-1,3-diaminato-bis{[bis(salicylidene)propane-
1,3-diaminato]iron(III)}
;
_space_group_IT_number 15
_symmetry_cell_setting monoclinic
_symmetry_space_group_name_Hall '-C 2yc'
_symmetry_space_group_name_H-M 'C 1 2/c 1'
_atom_sites_solution_hydrogens geom
_atom_sites_solution_primary direct
_atom_sites_solution_secondary difmap
_audit_creation_method SHELXL97
_cell_angle_alpha 90.00
_cell_angle_beta 121.138(2)
_cell_angle_gamma 90.00
_cell_formula_units_Z 4
_cell_length_a 24.463(4)
_cell_length_b 14.818(2)
_cell_length_c 15.911(3)
_cell_measurement_reflns_used 1015
_cell_measurement_temperature 273(2)
_cell_measurement_theta_max 26.0
_cell_measurement_theta_min 1.6
_cell_volume 4936.6(14)
_computing_cell_refinement 'SAINT (Siemens, 1996)'
_computing_data_collection 'SMART (Siemens, 1996)'
_computing_data_reduction SAINT
_computing_molecular_graphics SHELXTL
_computing_publication_material
;
SHELXTL, PARST (Nardelli, 1995) and PLATON (Spek, 2003)
;
_computing_structure_refinement SHELXTL
_computing_structure_solution 'SHELXTL (Sheldrick, 1997)'
_diffrn_ambient_temperature 273(2)
_diffrn_detector_area_resol_mean 83.66
_diffrn_measured_fraction_theta_full 0.99
_diffrn_measured_fraction_theta_max 0.99
_diffrn_measurement_device_type 'Bruker SMART APEX CCD area-detector'
_diffrn_measurement_method \w
_diffrn_radiation_monochromator graphite
_diffrn_radiation_source 'fine-focus sealed tube'
_diffrn_radiation_type MoK\a
_diffrn_radiation_wavelength 0.71073
_diffrn_reflns_av_R_equivalents 0.0238
_diffrn_reflns_av_sigmaI/netI 0.0303
_diffrn_reflns_limit_h_max 29
_diffrn_reflns_limit_h_min -29
_diffrn_reflns_limit_k_max 14
_diffrn_reflns_limit_k_min -18
_diffrn_reflns_limit_l_max 19
_diffrn_reflns_limit_l_min -15
_diffrn_reflns_number 13618
_diffrn_reflns_theta_full 26.0
_diffrn_reflns_theta_max 26.0
_diffrn_reflns_theta_min 1.6
_diffrn_standards_decay_% 0
_diffrn_standards_interval_time 0
_diffrn_standards_number 0
_exptl_absorpt_coefficient_mu 0.641
_exptl_absorpt_correction_T_max 0.861
_exptl_absorpt_correction_T_min 0.766
_exptl_absorpt_correction_type multi-scan
_exptl_absorpt_process_details '(SADABS; Sheldrick, 1996)'
_exptl_crystal_colour 'dark red'
_exptl_crystal_density_diffrn 1.282
_exptl_crystal_density_method 'not measured'
_exptl_crystal_description block
_exptl_crystal_F_000 1984
_exptl_crystal_size_max 0.44
_exptl_crystal_size_mid 0.40
_exptl_crystal_size_min 0.24
_refine_diff_density_max 0.23
_refine_diff_density_min -0.17
_refine_ls_extinction_method none
_refine_ls_goodness_of_fit_ref 1.01
_refine_ls_hydrogen_treatment mixed
_refine_ls_matrix_type full
_refine_ls_number_parameters 298
_refine_ls_number_reflns 4846
_refine_ls_number_restraints 0
_refine_ls_restrained_S_all 1.01
_refine_ls_R_factor_all 0.0572
_refine_ls_R_factor_gt 0.0395
_refine_ls_shift/su_max 0.000
_refine_ls_shift/su_mean 0.000
_refine_ls_structure_factor_coef Fsqd
_refine_ls_weighting_details 'calc w = 1/[\s^2^(Fo^2^)+(0.0513P)^2^+2.0537P] where P = (Fo^2^+2Fc^2^)/3'
_refine_ls_weighting_scheme calc
_refine_ls_wR_factor_gt 0.0945
_refine_ls_wR_factor_ref 0.1021
_reflns_number_gt 3692
_reflns_number_total 4846
_reflns_threshold_expression I>2\s(I)
_cod_data_source_file hb6225.cif
_cod_data_source_block I
_cod_depositor_comments
;
The following automatic conversions were performed:
'_symmetry_cell_setting' value 'Monoclinic' changed to 'monoclinic'
according to '/home/saulius/struct/CIF-dictionaries/cif_core.dic'
dictionary named 'cif_core.dic' version 2.4.1 from 2010-06-29.

Automatic conversion script
Id: cif_fix_enum 1527 2010-12-29 10:47:43Z saulius 

The following automatic conversions were performed:

'_symmetry_cell_setting' value 'Monoclinic' changed to 'monoclinic'
according to /home/saulius/struct/CIF-dictionaries/cif_core.dic
dictionary named 'cif_core.dic' version 2.4.1 from 2010-06-29.

Automatic conversion script
Id: cif_fix_values 1715 2011-07-08 13:25:40Z adriana 
;
_cod_original_cell_volume 4936.8(14)
_cod_original_sg_symbol_H-M 'C 2/c'
_cod_database_code 2206431
_cod_database_fobs_code 2206431

loop_
_symmetry_equiv_pos_as_xyz
'x, y, z'
'-x, y, -z+1/2'
'x+1/2, y+1/2, z'
'-x+1/2, y+1/2, -z+1/2'
'-x, -y, -z'
'x, -y, z-1/2'
'-x+1/2, -y+1/2, -z'
'x+1/2, -y+1/2, z-1/2'

loop_
_atom_site_label
_atom_site_fract_x
_atom_site_fract_y
_atom_site_fract_z
_atom_site_U_iso_or_equiv
_atom_site_adp_type
_atom_site_calc_flag
_atom_site_refinement_flags
_atom_site_occupancy
_atom_site_type_symbol
Fe1 0.164197(14) 0.497375(18) 0.34168(2) 0.04438(11) Uani d . 1 Fe
O1 0.14458(7) 0.46517(10) 0.44025(11) 0.0527(4) Uani d . 1 O
O2 0.13776(7) 0.37620(9) 0.28553(11) 0.0509(4) Uani d . 1 O
O3 0.18581(7) 0.62383(10) 0.37551(12) 0.0593(4) Uani d . 1 O
N1 0.26243(8) 0.47106(12) 0.45628(13) 0.0493(4) Uani d . 1 N
N2 0.20547(9) 0.50179(12) 0.25090(14) 0.0537(5) Uani d . 1 N
N3 0.06825(8) 0.54758(11) 0.23811(13) 0.0468(4) Uani d . 1 N
C1 0.16652(11) 0.39263(14) 0.49687(15) 0.0502(5) Uani d . 1 C
C2 0.12763(14) 0.34628(17) 0.5228(2) 0.0688(7) Uani d . 1 C
H2 0.0857 0.3648 0.4980 0.083 Uiso calc R 1 H
C3 0.15150(17) 0.27248(19) 0.5857(2) 0.0801(9) Uani d . 1 C
H3 0.1249 0.2416 0.6015 0.096 Uiso calc R 1 H
C4 0.21340(16) 0.24431(18) 0.6249(2) 0.0756(8) Uani d . 1 C
H4 0.2287 0.1950 0.6671 0.091 Uiso calc R 1 H
C5 0.25212(13) 0.28891(16) 0.60156(16) 0.0627(7) Uani d . 1 C
H5 0.2943 0.2703 0.6290 0.075 Uiso calc R 1 H
C6 0.22991(11) 0.36276(14) 0.53671(15) 0.0495(5) Uani d . 1 C
C7 0.27505(11) 0.41054(15) 0.52113(16) 0.0533(5) Uani d . 1 C
H7 0.3179 0.3959 0.5625 0.064 Uiso calc R 1 H
C8 0.31588(11) 0.52123(18) 0.46245(19) 0.0648(7) Uani d . 1 C
H8A 0.3554 0.4962 0.5156 0.078 Uiso calc R 1 H
H8B 0.3133 0.5834 0.4791 0.078 Uiso calc R 1 H
C9 0.31876(12) 0.52028(18) 0.3698(2) 0.0681(7) Uani d . 1 C
H9A 0.3236 0.4584 0.3548 0.082 Uiso calc R 1 H
H9B 0.3564 0.5534 0.3818 0.082 Uiso calc R 1 H
C10 0.26048(12) 0.56088(17) 0.28091(19) 0.0667(7) Uani d . 1 C
H10A 0.2519 0.6202 0.2972 0.080 Uiso calc R 1 H
H10B 0.2683 0.5674 0.2274 0.080 Uiso calc R 1 H
C11 0.18766(11) 0.45376(17) 0.17380(17) 0.0579(6) Uani d . 1 C
H11 0.2047 0.4691 0.1353 0.069 Uiso calc R 1 H
C12 0.14431(11) 0.37909(16) 0.14087(16) 0.0565(6) Uani d . 1 C
C13 0.12863(13) 0.3377(2) 0.05150(19) 0.0727(7) Uani d . 1 C
H13 0.1431 0.3629 0.0131 0.087 Uiso calc R 1 H
C14 0.09286(15) 0.2619(2) 0.0207(2) 0.0885(9) Uani d . 1 C
H14 0.0836 0.2345 -0.0379 0.106 Uiso calc R 1 H
C15 0.07012(14) 0.2253(2) 0.0767(2) 0.0853(9) Uani d . 1 C
H15 0.0444 0.1742 0.0544 0.102 Uiso calc R 1 H
C16 0.08510(12) 0.26361(17) 0.1656(2) 0.0720(7) Uani d . 1 C
H16 0.0699 0.2373 0.2027 0.086 Uiso calc R 1 H
C17 0.12294(10) 0.34170(14) 0.20028(17) 0.0521(5) Uani d . 1 C
C18 0.15964(10) 0.70097(14) 0.33603(16) 0.0486(5) Uani d . 1 C
C19 0.19586(13) 0.78089(16) 0.36868(19) 0.0631(6) Uani d . 1 C
H19 0.2390 0.7778 0.4166 0.076 Uiso calc R 1 H
C20 0.16856(14) 0.86305(16) 0.3309(2) 0.0711(7) Uani d . 1 C
H20 0.1934 0.9149 0.3541 0.085 Uiso calc R 1 H
C21 0.10530(15) 0.87035(17) 0.2596(2) 0.0797(8) Uani d . 1 C
H21 0.0873 0.9266 0.2350 0.096 Uiso calc R 1 H
C22 0.06923(13) 0.79441(16) 0.2252(2) 0.0707(7) Uani d . 1 C
H22 0.0263 0.7993 0.1770 0.085 Uiso calc R 1 H
C23 0.09546(11) 0.70846(14) 0.26094(17) 0.0505(5) Uani d . 1 C
C24 0.05400(10) 0.63129(15) 0.21840(17) 0.0524(5) Uani d . 1 C
H24 0.0118 0.6438 0.1709 0.063 Uiso calc R 1 H
C25 0.01458(10) 0.48461(14) 0.18372(18) 0.0538(6) Uani d . 1 C
H25A 0.0245 0.4441 0.1455 0.065 Uiso calc R 1 H
H25B -0.0232 0.5187 0.1382 0.065 Uiso calc R 1 H
C26 0.0000 0.4292(2) 0.2500 0.0547(8) Uani d S 1 C
H26A 0.0354(10) 0.3921(14) 0.2914(16) 0.054(6) Uiso d . 1 H

loop_
_atom_site_aniso_label
_atom_site_aniso_U_11
_atom_site_aniso_U_22
_atom_site_aniso_U_33
_atom_site_aniso_U_12
_atom_site_aniso_U_13
_atom_site_aniso_U_23
Fe1 0.04388(18) 0.04236(18) 0.04443(19) 0.00493(12) 0.02107(14) 0.00594(13)
O1 0.0561(9) 0.0551(9) 0.0519(9) 0.0117(7) 0.0313(8) 0.0098(7)
O2 0.0560(9) 0.0447(8) 0.0552(9) 0.0031(6) 0.0309(8) 0.0017(7)
O3 0.0527(9) 0.0445(9) 0.0627(10) 0.0019(7) 0.0171(8) 0.0023(7)
N1 0.0477(10) 0.0522(10) 0.0430(10) 0.0046(8) 0.0198(9) 0.0015(8)
N2 0.0543(11) 0.0559(11) 0.0520(11) 0.0041(9) 0.0283(9) 0.0128(9)
N3 0.0432(10) 0.0447(11) 0.0507(10) 0.0041(8) 0.0231(8) 0.0039(8)
C1 0.0686(15) 0.0449(12) 0.0417(12) 0.0035(10) 0.0319(11) -0.0010(9)
C2 0.0842(18) 0.0677(16) 0.0715(17) 0.0024(13) 0.0522(16) 0.0060(13)
C3 0.124(3) 0.0646(17) 0.079(2) -0.0088(17) 0.072(2) 0.0055(14)
C4 0.121(3) 0.0523(15) 0.0623(17) 0.0130(15) 0.0537(18) 0.0089(12)
C5 0.0904(19) 0.0505(14) 0.0446(13) 0.0160(12) 0.0332(13) 0.0035(10)
C6 0.0667(14) 0.0450(12) 0.0380(11) 0.0097(10) 0.0278(11) -0.0002(9)
C7 0.0515(13) 0.0575(13) 0.0415(12) 0.0122(10) 0.0174(10) -0.0007(10)
C8 0.0501(14) 0.0701(16) 0.0624(15) -0.0029(11) 0.0206(12) 0.0011(12)
C9 0.0555(15) 0.0725(17) 0.0813(18) -0.0113(12) 0.0389(14) -0.0002(14)
C10 0.0715(16) 0.0659(16) 0.0718(17) -0.0063(13) 0.0434(14) 0.0119(13)
C11 0.0599(14) 0.0685(16) 0.0472(13) 0.0149(12) 0.0290(12) 0.0165(12)
C12 0.0532(13) 0.0629(15) 0.0437(13) 0.0156(11) 0.0182(11) 0.0067(11)
C13 0.0685(17) 0.088(2) 0.0472(14) 0.0147(15) 0.0198(13) -0.0009(14)
C14 0.081(2) 0.100(2) 0.0600(18) 0.0145(18) 0.0188(16) -0.0158(17)
C15 0.0710(19) 0.0678(18) 0.084(2) -0.0012(14) 0.0170(16) -0.0221(16)
C16 0.0679(17) 0.0589(16) 0.082(2) 0.0019(13) 0.0339(15) -0.0050(14)
C17 0.0468(12) 0.0460(12) 0.0532(13) 0.0107(9) 0.0186(11) 0.0026(10)
C18 0.0571(13) 0.0445(12) 0.0505(13) 0.0006(10) 0.0322(11) 0.0009(10)
C19 0.0672(16) 0.0529(14) 0.0671(16) -0.0069(11) 0.0332(13) -0.0055(12)
C20 0.093(2) 0.0424(14) 0.090(2) -0.0110(13) 0.0564(18) -0.0048(13)
C21 0.092(2) 0.0447(14) 0.107(2) 0.0104(14) 0.054(2) 0.0134(14)
C22 0.0663(16) 0.0511(15) 0.090(2) 0.0112(12) 0.0372(15) 0.0138(13)
C23 0.0546(13) 0.0439(12) 0.0591(14) 0.0065(9) 0.0338(12) 0.0082(10)
C24 0.0431(12) 0.0541(13) 0.0552(13) 0.0072(10) 0.0220(10) 0.0098(10)
C25 0.0417(12) 0.0505(13) 0.0603(14) 0.0036(9) 0.0199(11) -0.0016(10)
C26 0.0425(18) 0.0428(17) 0.072(2) 0.000 0.0248(17) 0.000

loop_
_atom_type_symbol
_atom_type_description
_atom_type_scat_dispersion_real
_atom_type_scat_dispersion_imag
_atom_type_scat_source
C C 0.0033 0.0016 'International Tables Vol C Tables 4.2.6.8 and 6.1.1.4'
H H 0.0000 0.0000 'International Tables Vol C Tables 4.2.6.8 and 6.1.1.4'
N N 0.0061 0.0033 'International Tables Vol C Tables 4.2.6.8 and 6.1.1.4'
O O 0.0106 0.0060 'International Tables Vol C Tables 4.2.6.8 and 6.1.1.4'
Fe Fe 0.3463 0.8444 'International Tables Vol C Tables 4.2.6.8 and 6.1.1.4'

loop_
_geom_angle_atom_site_label_1
_geom_angle_atom_site_label_2
_geom_angle_atom_site_label_3
_geom_angle_site_symmetry_1
_geom_angle
_geom_angle_publ_flag
O1 Fe1 O3 . 99.21(7) y
O1 Fe1 O2 . 88.95(6) y
O3 Fe1 O2 . 170.59(6) y
O1 Fe1 N2 . 163.35(7) y
O3 Fe1 N2 . 90.10(7) y
O2 Fe1 N2 . 83.14(7) y
O1 Fe1 N1 . 84.55(7) y
O3 Fe1 N1 . 85.20(7) y
O2 Fe1 N1 . 100.32(7) y
N2 Fe1 N1 . 82.50(7) y
O1 Fe1 N3 . 94.35(6) y
O3 Fe1 N3 . 85.01(6) y
O2 Fe1 N3 . 89.74(6) y
N2 Fe1 N3 . 100.22(7) y
N1 Fe1 N3 . 169.84(7) y
C1 O1 Fe1 . 124.87(13) no
C17 O2 Fe1 . 132.62(14) no
C18 O3 Fe1 . 135.77(15) no
C7 N1 C8 . 117.89(19) no
C7 N1 Fe1 . 120.27(15) no
C8 N1 Fe1 . 121.84(15) no
C11 N2 C10 . 116.4(2) no
C11 N2 Fe1 . 125.45(16) no
C10 N2 Fe1 . 118.11(16) no
C24 N3 C25 . 114.97(18) no
C24 N3 Fe1 . 124.30(15) no
C25 N3 Fe1 . 120.72(13) no
O1 C1 C2 . 120.1(2) no
O1 C1 C6 . 121.70(19) no
C2 C1 C6 . 118.1(2) no
C3 C2 C1 . 120.2(3) no
C3 C2 H2 . 119.9 no
C1 C2 H2 . 119.9 no
C4 C3 C2 . 121.4(3) no
C4 C3 H3 . 119.3 no
C2 C3 H3 . 119.3 no
C5 C4 C3 . 119.4(2) no
C5 C4 H4 . 120.3 no
C3 C4 H4 . 120.3 no
C4 C5 C6 . 121.4(3) no
C4 C5 H5 . 119.3 no
C6 C5 H5 . 119.3 no
C5 C6 C1 . 119.5(2) no
C5 C6 C7 . 118.0(2) no
C1 C6 C7 . 122.18(19) no
N1 C7 C6 . 126.7(2) no
N1 C7 H7 . 116.6 no
C6 C7 H7 . 116.6 no
N1 C8 C9 . 114.9(2) no
N1 C8 H8A . 108.5 no
C9 C8 H8A . 108.5 no
N1 C8 H8B . 108.5 no
C9 C8 H8B . 108.5 no
H8A C8 H8B . 107.5 no
C8 C9 C10 . 114.2(2) no
C8 C9 H9A . 108.7 no
C10 C9 H9A . 108.7 no
C8 C9 H9B . 108.7 no
C10 C9 H9B . 108.7 no
H9A C9 H9B . 107.6 no
N2 C10 C9 . 109.20(19) no
N2 C10 H10A . 109.8 no
C9 C10 H10A . 109.8 no
N2 C10 H10B . 109.8 no
C9 C10 H10B . 109.8 no
H10A C10 H10B . 108.3 no
N2 C11 C12 . 126.8(2) no
N2 C11 H11 . 116.6 no
C12 C11 H11 . 116.6 no
C13 C12 C17 . 120.3(2) no
C13 C12 C11 . 118.1(2) no
C17 C12 C11 . 121.3(2) no
C14 C13 C12 . 121.1(3) no
C14 C13 H13 . 119.5 no
C12 C13 H13 . 119.5 no
C13 C14 C15 . 119.6(3) no
C13 C14 H14 . 120.2 no
C15 C14 H14 . 120.2 no
C14 C15 C16 . 121.0(3) no
C14 C15 H15 . 119.5 no
C16 C15 H15 . 119.5 no
C15 C16 C17 . 120.7(3) no
C15 C16 H16 . 119.6 no
C17 C16 H16 . 119.6 no
O2 C17 C16 . 120.0(2) no
O2 C17 C12 . 122.7(2) no
C16 C17 C12 . 117.3(2) no
O3 C18 C23 . 122.4(2) no
O3 C18 C19 . 120.1(2) no
C23 C18 C19 . 117.5(2) no
C20 C19 C18 . 121.0(2) no
C20 C19 H19 . 119.5 no
C18 C19 H19 . 119.5 no
C19 C20 C21 . 121.3(2) no
C19 C20 H20 . 119.4 no
C21 C20 H20 . 119.4 no
C22 C21 C20 . 119.2(2) no
C22 C21 H21 . 120.4 no
C20 C21 H21 . 120.4 no
C21 C22 C23 . 121.4(3) no
C21 C22 H22 . 119.3 no
C23 C22 H22 . 119.3 no
C18 C23 C22 . 119.5(2) no
C18 C23 C24 . 122.86(19) no
C22 C23 C24 . 117.7(2) no
N3 C24 C23 . 128.0(2) no
N3 C24 H24 . 116.0 no
C23 C24 H24 . 116.0 no
N3 C25 C26 . 113.15(18) no
N3 C25 H25A . 108.9 no
C26 C25 H25A . 108.9 no
N3 C25 H25B . 108.9 no
C26 C25 H25B . 108.9 no
H25A C25 H25B . 107.8 no
C25 C26 C25 2 114.4(3) no
C25 C26 H26A 2 106.8(13) no
C25 C26 H26A . 109.8(12) no

loop_
_geom_bond_atom_site_label_1
_geom_bond_atom_site_label_2
_geom_bond_site_symmetry_2
_geom_bond_distance
_geom_bond_publ_flag
Fe1 O1 . 1.9227(14) yes
Fe1 O3 . 1.9458(15) yes
Fe1 O2 . 1.9603(15) yes
Fe1 N2 . 2.1491(19) yes
Fe1 N1 . 2.1725(18) yes
Fe1 N3 . 2.1859(17) yes
O1 C1 . 1.325(2) no
O2 C17 . 1.313(3) no
O3 C18 . 1.302(3) no
N1 C7 . 1.279(3) no
N1 C8 . 1.463(3) no
N2 C11 . 1.284(3) no
N2 C10 . 1.463(3) no
N3 C24 . 1.283(3) no
N3 C25 . 1.473(3) no
C1 C2 . 1.398(3) no
C1 C6 . 1.409(3) no
C2 C3 . 1.390(4) no
C2 H2 . 0.9300 no
C3 C4 . 1.371(4) no
C3 H3 . 0.9300 no
C4 C5 . 1.355(4) no
C4 H4 . 0.9300 no
C5 C6 . 1.406(3) no
C5 H5 . 0.9300 no
C6 C7 . 1.437(3) no
C7 H7 . 0.9300 no
C8 C9 . 1.512(4) no
C8 H8A . 0.9700 no
C8 H8B . 0.9700 no
C9 C10 . 1.520(4) no
C9 H9A . 0.9700 no
C9 H9B . 0.9700 no
C10 H10A . 0.9700 no
C10 H10B . 0.9700 no
C11 C12 . 1.431(3) no
C11 H11 . 0.9300 no
C12 C13 . 1.408(3) no
C12 C17 . 1.409(3) no
C13 C14 . 1.350(4) no
C13 H13 . 0.9300 no
C14 C15 . 1.382(4) no
C14 H14 . 0.9300 no
C15 C16 . 1.387(4) no
C15 H15 . 0.9300 no
C16 C17 . 1.404(3) no
C16 H16 . 0.9300 no
C18 C23 . 1.402(3) no
C18 C19 . 1.408(3) no
C19 C20 . 1.369(3) no
C19 H19 . 0.9300 no
C20 C21 . 1.370(4) no
C20 H20 . 0.9300 no
C21 C22 . 1.358(4) no
C21 H21 . 0.9300 no
C22 C23 . 1.407(3) no
C22 H22 . 0.9300 no
C23 C24 . 1.444(3) no
C24 H24 . 0.9300 no
C25 C26 . 1.518(3) no
C25 H25A . 0.9700 no
C25 H25B . 0.9700 no
C26 C25 2 1.518(3) no
C26 H26A . 0.95(2) no

loop_
_geom_hbond_atom_site_label_D
_geom_hbond_atom_site_label_H
_geom_hbond_atom_site_label_A
_geom_hbond_site_symmetry_A
_geom_hbond_distance_DH
_geom_hbond_distance_HA
_geom_hbond_distance_DA
_geom_hbond_angle_DHA
_geom_hbond_publ_flag
C10 H10A O3 1_555 0.97 2.50 3.052(4) 116 yes
C26 H26A O2 1_555 0.95(2) 2.56(3) 3.213(2) 126(2) yes

loop_
_geom_torsion_atom_site_label_1
_geom_torsion_atom_site_label_2
_geom_torsion_atom_site_label_3
_geom_torsion_atom_site_label_4
_geom_torsion_site_symmetry_4
_geom_torsion
_geom_torsion_publ_flag
O3 Fe1 O1 C1 . -132.32(17) no
O2 Fe1 O1 C1 . 52.38(17) no
N2 Fe1 O1 C1 . -9.1(3) no
N1 Fe1 O1 C1 . -48.09(17) no
N3 Fe1 O1 C1 . 142.04(17) no
O1 Fe1 O2 C17 . 163.79(18) no
O3 Fe1 O2 C17 . 13.4(5) no
N2 Fe1 O2 C17 . -30.89(18) no
N1 Fe1 O2 C17 . -111.94(18) no
N3 Fe1 O2 C17 . 69.44(18) no
O1 Fe1 O3 C18 . -109.4(2) no
O2 Fe1 O3 C18 . 40.5(5) no
N2 Fe1 O3 C18 . 84.4(2) no
N1 Fe1 O3 C18 . 166.9(2) no
N3 Fe1 O3 C18 . -15.8(2) no
O1 Fe1 N1 C7 . 32.32(17) no
O3 Fe1 N1 C7 . 132.07(17) no
O2 Fe1 N1 C7 . -55.61(17) no
N2 Fe1 N1 C7 . -137.19(17) no
N3 Fe1 N1 C7 . 116.5(4) no
O1 Fe1 N1 C8 . -147.48(18) no
O3 Fe1 N1 C8 . -47.73(17) no
O2 Fe1 N1 C8 . 124.58(17) no
N2 Fe1 N1 C8 . 43.00(17) no
N3 Fe1 N1 C8 . -63.3(4) no
O1 Fe1 N2 C11 . 85.5(3) no
O3 Fe1 N2 C11 . -150.15(18) no
O2 Fe1 N2 C11 . 23.29(18) no
N1 Fe1 N2 C11 . 124.71(19) no
N3 Fe1 N2 C11 . -65.20(19) no
O1 Fe1 N2 C10 . -91.4(3) no
O3 Fe1 N2 C10 . 32.97(16) no
O2 Fe1 N2 C10 . -153.58(16) no
N1 Fe1 N2 C10 . -52.17(16) no
N3 Fe1 N2 C10 . 117.92(16) no
O1 Fe1 N3 C24 . 107.36(18) no
O3 Fe1 N3 C24 . 8.47(18) no
O2 Fe1 N3 C24 . -163.71(18) no
N2 Fe1 N3 C24 . -80.73(18) no
N1 Fe1 N3 C24 . 24.0(5) no
O1 Fe1 N3 C25 . -73.78(16) no
O3 Fe1 N3 C25 . -172.67(16) no
O2 Fe1 N3 C25 . 15.15(16) no
N2 Fe1 N3 C25 . 98.13(16) no
N1 Fe1 N3 C25 . -157.1(3) no
Fe1 O1 C1 C2 . -143.62(18) no
Fe1 O1 C1 C6 . 39.8(3) no
O1 C1 C2 C3 . -177.2(2) no
C6 C1 C2 C3 . -0.5(3) no
C1 C2 C3 C4 . 1.1(4) no
C2 C3 C4 C5 . -0.4(4) no
C3 C4 C5 C6 . -1.0(4) no
C4 C5 C6 C1 . 1.6(3) no
C4 C5 C6 C7 . 175.6(2) no
O1 C1 C6 C5 . 175.83(19) no
C2 C1 C6 C5 . -0.8(3) no
O1 C1 C6 C7 . 2.1(3) no
C2 C1 C6 C7 . -174.6(2) no
C8 N1 C7 C6 . 170.7(2) no
Fe1 N1 C7 C6 . -9.1(3) no
C5 C6 C7 N1 . 170.3(2) no
C1 C6 C7 N1 . -15.8(3) no
C7 N1 C8 C9 . 125.9(2) no
Fe1 N1 C8 C9 . -54.3(3) no
N1 C8 C9 C10 . 60.3(3) no
C11 N2 C10 C9 . -104.7(2) no
Fe1 N2 C10 C9 . 72.4(2) no
C8 C9 C10 N2 . -69.0(3) no
C10 N2 C11 C12 . 166.8(2) no
Fe1 N2 C11 C12 . -10.2(3) no
N2 C11 C12 C13 . 177.1(2) no
N2 C11 C12 C17 . -9.4(4) no
C17 C12 C13 C14 . 0.2(4) no
C11 C12 C13 C14 . 173.8(2) no
C12 C13 C14 C15 . 1.3(4) no
C13 C14 C15 C16 . -2.0(4) no
C14 C15 C16 C17 . 1.1(4) no
Fe1 O2 C17 C16 . -157.85(17) no
Fe1 O2 C17 C12 . 23.1(3) no
C15 C16 C17 O2 . -178.7(2) no
C15 C16 C17 C12 . 0.4(3) no
C13 C12 C17 O2 . 178.0(2) no
C11 C12 C17 O2 . 4.7(3) no
C13 C12 C17 C16 . -1.1(3) no
C11 C12 C17 C16 . -174.4(2) no
Fe1 O3 C18 C23 . 15.6(3) no
Fe1 O3 C18 C19 . -164.64(17) no
O3 C18 C19 C20 . -177.3(2) no
C23 C18 C19 C20 . 2.4(3) no
C18 C19 C20 C21 . -0.5(4) no
C19 C20 C21 C22 . -0.6(4) no
C20 C21 C22 C23 . -0.2(4) no
O3 C18 C23 C22 . 176.5(2) no
C19 C18 C23 C22 . -3.2(3) no
O3 C18 C23 C24 . -2.8(3) no
C19 C18 C23 C24 . 177.5(2) no
C21 C22 C23 C18 . 2.2(4) no
C21 C22 C23 C24 . -178.5(2) no
C25 N3 C24 C23 . 178.4(2) no
Fe1 N3 C24 C23 . -2.7(3) no
C18 C23 C24 N3 . -2.6(4) no
C22 C23 C24 N3 . 178.1(2) no
C24 N3 C25 C26 . -118.3(2) no
Fe1 N3 C25 C26 . 62.7(2) no
N3 C25 C26 C25 2 57.02(14) no
